data_8106797
loop_
_publ_author_name
'Hai-Xia, Wu'
'Hai-Yan, Zhang'
'Ling-Yun, Xin'

_publ_section_title
;
 Crystal structure of
 diaquabis(bicyclo[2.2.1]hept-5-ene-2,3-dicarboxylate-\k 4O,
 O&#x2032;:/O&#x2032;&#x2032;,O&#x2032;&#x2032;&#x2032;)bis-(2,2&#x2032;-bipyridine-\k
 2N, N&#x2032;)dicadmium(II) hydrate
;
_journal_issue 1
_journal_name_full 'Zeitschrift f\"ur Kristallographie - New Crystal Structures'
_journal_page_first 101
_journal_page_last 103
_journal_paper_doi 10.1515/ncrs-2015-0051
_journal_volume 231
_journal_year 2016
_chemical_formula_sum 'C19 H18 Cd N2 O5'
_chemical_formula_weight 466.75
_space_group_IT_number 2
_space_group_name_Hall '-P 1'
_space_group_name_H-M_alt 'P -1'
_symmetry_cell_setting triclinic
_symmetry_space_group_name_H-M 'P -1'
_atom_sites_solution_hydrogens geom
_atom_sites_solution_primary direct
_atom_sites_solution_secondary difmap
_cell_angle_alpha 108.5220(10)
_cell_angle_beta 92.0640(10)
_cell_angle_gamma 111.4760(10)
_cell_formula_units_Z 2
_cell_length_a 9.6654(11)
_cell_length_b 10.5458(12)
_cell_length_c 10.7081(12)
_cell_measurement_reflns_used 6620
_cell_measurement_temperature 293(2)
_cell_measurement_theta_max 28.20
_cell_measurement_theta_min 2.42
_cell_volume 948.62(19)
_computing_cell_refinement 'Bruker SMART'
_computing_data_collection 'Bruker SMART'
_computing_data_reduction 'Bruker SAINT'
_computing_molecular_graphics 'Bruker SHELXTL'
_computing_publication_material 'Bruker SHELXTL'
_computing_structure_refinement 'SHELXL-97 (Sheldrick, 1997)'
_computing_structure_solution 'SHELXS-97 (Sheldrick, 1990)'
_diffrn_ambient_temperature 293(2)
_diffrn_measured_fraction_theta_full 0.993
_diffrn_measured_fraction_theta_max 0.993
_diffrn_measurement_device_type 'CCD area detector'
_diffrn_measurement_method 'phi and omega scans'
_diffrn_radiation_monochromator graphite
_diffrn_radiation_source 'fine-focus sealed tube'
_diffrn_radiation_type MoK\a
_diffrn_radiation_wavelength 0.71073
_diffrn_reflns_av_R_equivalents 0.0132
_diffrn_reflns_av_sigmaI/netI 0.0172
_diffrn_reflns_limit_h_max 11
_diffrn_reflns_limit_h_min -11
_diffrn_reflns_limit_k_max 12
_diffrn_reflns_limit_k_min -12
_diffrn_reflns_limit_l_max 12
_diffrn_reflns_limit_l_min -12
_diffrn_reflns_number 7197
_diffrn_reflns_theta_full 25.50
_diffrn_reflns_theta_max 25.50
_diffrn_reflns_theta_min 2.42
_exptl_absorpt_coefficient_mu 1.183
_exptl_absorpt_correction_T_max 0.8614
_exptl_absorpt_correction_T_min 0.6754
_exptl_absorpt_correction_type none
_exptl_crystal_colour Colourless
_exptl_crystal_density_diffrn 1.634
_exptl_crystal_density_method 'not measured'
_exptl_crystal_description Block
_exptl_crystal_F_000 468
_exptl_crystal_size_max 0.36
_exptl_crystal_size_mid 0.28
_exptl_crystal_size_min 0.13
_refine_diff_density_max 0.413
_refine_diff_density_min -0.428
_refine_diff_density_rms 0.050
_refine_ls_extinction_method none
_refine_ls_goodness_of_fit_ref 1.058
_refine_ls_hydrogen_treatment constr
_refine_ls_matrix_type full
_refine_ls_number_parameters 244
_refine_ls_number_reflns 3493
_refine_ls_number_restraints 0
_refine_ls_restrained_S_all 1.058
_refine_ls_R_factor_all 0.0211
_refine_ls_R_factor_gt 0.0200
_refine_ls_shift/su_max 0.001
_refine_ls_shift/su_mean 0.000
_refine_ls_structure_factor_coef Fsqd
_refine_ls_weighting_details 'calc w=1/[\s^2^(Fo^2^)+(0.0290P)^2^+0.3724P] where P=(Fo^2^+2Fc^2^)/3'
_refine_ls_weighting_scheme calc
_refine_ls_wR_factor_gt 0.0535
_refine_ls_wR_factor_ref 0.0541
_reflns_number_gt 3342
_reflns_number_total 3493
_reflns_threshold_expression >2sigma(I)
_cod_data_source_file suppl_ncrs-2015-0051_Suppl.cif
_cod_data_source_block head
_cod_original_sg_symbol_H-M P-1
_cod_original_formula_sum 'C19 H18 Cd1 N2 O5'
_cod_database_code 8106797
_publcif_info_exptl_table_max_cols 4
_publcif_info_exptl_table_use_headnotes n

loop_
_symmetry_equiv_pos_as_xyz
'x, y, z'
'-x, -y, -z'

loop_
_atom_site_label
_atom_site_type_symbol
_atom_site_fract_x
_atom_site_fract_y
_atom_site_fract_z
_atom_site_U_iso_or_equiv
_atom_site_adp_type
_atom_site_occupancy
_atom_site_symmetry_multiplicity
_atom_site_calc_flag
_atom_site_refinement_flags
_atom_site_disorder_assembly
_atom_site_disorder_group
Cd1 Cd 0.093271(16) 0.721286(14) 0.205130(14) 0.03874(7) Uani 1 1 d . . .
O1 O 0.12498(16) 0.71843(16) -0.02243(15) 0.0453(3) Uani 1 1 d . . .
O2 O 0.32611(18) 0.79040(18) 0.12600(15) 0.0529(4) Uani 1 1 d . . .
O3 O 0.18017(18) 0.44179(16) -0.11358(16) 0.0509(4) Uani 1 1 d . . .
O4 O 0.07861(19) 0.41475(19) -0.31078(17) 0.0638(5) Uani 1 1 d . . .
O5W O 0.1485(2) 0.51191(18) 0.15671(17) 0.0542(4) Uani 1 1 d . . .
H1W H 0.1838 0.5004 0.0843 0.081 Uiso 1 1 d R . .
H2W H 0.0662 0.4376 0.1399 0.081 Uiso 1 1 d R . .
N1 N 0.03917(19) 0.92526(19) 0.23907(17) 0.0396(4) Uani 1 1 d . . .
N2 N 0.21629(19) 0.8953(2) 0.41867(17) 0.0433(4) Uani 1 1 d . . .
C1 C 0.2651(2) 0.7546(2) 0.0083(2) 0.0369(4) Uani 1 1 d . . .
C2 C 0.3615(2) 0.7599(2) -0.1010(2) 0.0376(4) Uani 1 1 d . . .
H2 H 0.3527 0.8310 -0.1380 0.045 Uiso 1 1 calc R . .
C3 C 0.3185(3) 0.6108(2) -0.2196(2) 0.0506(6) Uani 1 1 d . . .
H3 H 0.3006 0.6237 -0.3046 0.061 Uiso 1 1 calc R . .
C4 C 0.4733(3) 0.5881(3) -0.2075(4) 0.0995(14) Uani 1 1 d . . .
H4 H 0.4678 0.4890 -0.2512 0.119 Uiso 1 1 calc R . .
C5 C 0.5790(4) 0.7059(4) -0.2520(4) 0.0971(12) Uani 1 1 d . . .
H5 H 0.6140 0.6896 -0.3330 0.117 Uiso 1 1 calc R . .
C6 C 0.6123(3) 0.8284(3) -0.1633(3) 0.0742(8) Uani 1 1 d . . .
H6 H 0.6754 0.9178 -0.1668 0.089 Uiso 1 1 calc R . .
C7 C 0.5322(2) 0.8049(2) -0.0510(3) 0.0497(5) Uani 1 1 d . . .
H7 H 0.5747 0.8854 0.0351 0.060 Uiso 1 1 calc R . .
C8 C 0.5339(3) 0.6610(3) -0.0529(3) 0.0648(7) Uani 1 1 d . . .
H8A H 0.4649 0.6169 -0.0005 0.078 Uiso 1 1 calc R . .
H8B H 0.6342 0.6668 -0.0283 0.078 Uiso 1 1 calc R . .
C9 C 0.1846(2) 0.4814(2) -0.2117(2) 0.0459(5) Uani 1 1 d . . .
C10 C 0.3061(3) 0.8776(3) 0.5050(3) 0.0583(6) Uani 1 1 d . . .
H10 H 0.3172 0.7895 0.4820 0.070 Uiso 1 1 calc R . .
C11 C 0.3829(3) 0.9863(4) 0.6273(3) 0.0701(8) Uani 1 1 d . . .
H11 H 0.4448 0.9713 0.6847 0.084 Uiso 1 1 calc R . .
C12 C 0.3663(4) 1.1155(4) 0.6619(3) 0.0757(9) Uani 1 1 d . . .
H12 H 0.4175 1.1900 0.7428 0.091 Uiso 1 1 calc R . .
C13 C 0.2726(3) 1.1340(3) 0.5756(2) 0.0647(7) Uani 1 1 d . . .
H13 H 0.2586 1.2207 0.5986 0.078 Uiso 1 1 calc R . .
C14 C 0.1988(2) 1.0220(2) 0.4534(2) 0.0421(5) Uani 1 1 d . . .
C15 C 0.0999(2) 1.0382(2) 0.3556(2) 0.0396(4) Uani 1 1 d . . .
C16 C 0.0705(3) 1.1633(3) 0.3785(3) 0.0554(6) Uani 1 1 d . . .
H16 H 0.1097 1.2406 0.4598 0.067 Uiso 1 1 calc R . .
C17 C -0.0181(3) 1.1704(3) 0.2781(3) 0.0643(7) Uani 1 1 d . . .
H17 H -0.0370 1.2537 0.2915 0.077 Uiso 1 1 calc R . .
C18 C -0.0774(3) 1.0561(3) 0.1602(3) 0.0602(6) Uani 1 1 d . . .
H18 H -0.1365 1.0600 0.0922 0.072 Uiso 1 1 calc R . .
C19 C -0.0475(3) 0.9346(3) 0.1443(2) 0.0513(5) Uani 1 1 d . . .
H19 H -0.0891 0.8555 0.0645 0.062 Uiso 1 1 calc R . .

loop_
_atom_site_aniso_label
_atom_site_aniso_U_11
_atom_site_aniso_U_22
_atom_site_aniso_U_33
_atom_site_aniso_U_23
_atom_site_aniso_U_13
_atom_site_aniso_U_12
Cd1 0.03959(10) 0.03015(9) 0.03784(10) 0.00505(6) 0.00811(6) 0.01035(7)
O1 0.0396(8) 0.0429(8) 0.0525(9) 0.0139(7) 0.0108(7) 0.0179(6)
O2 0.0497(9) 0.0566(10) 0.0370(8) 0.0076(7) 0.0051(7) 0.0125(7)
O3 0.0485(9) 0.0397(8) 0.0524(9) 0.0110(7) 0.0129(7) 0.0084(7)
O4 0.0514(10) 0.0553(10) 0.0514(10) 0.0071(8) 0.0008(8) -0.0040(8)
O5W 0.0576(10) 0.0479(9) 0.0561(10) 0.0162(8) 0.0072(8) 0.0220(8)
N1 0.0377(9) 0.0369(9) 0.0377(9) 0.0061(7) 0.0069(7) 0.0138(7)
N2 0.0384(9) 0.0471(10) 0.0371(9) 0.0122(8) 0.0064(7) 0.0114(8)
C1 0.0399(11) 0.0245(9) 0.0418(11) 0.0082(8) 0.0078(8) 0.0111(8)
C2 0.0374(10) 0.0319(10) 0.0405(10) 0.0137(8) 0.0068(8) 0.0098(8)
C3 0.0457(12) 0.0431(12) 0.0402(11) 0.0034(9) 0.0145(9) 0.0019(10)
C4 0.0509(16) 0.0413(14) 0.152(3) -0.0190(17) 0.0554(19) 0.0018(12)
C5 0.0634(19) 0.091(3) 0.092(2) 0.012(2) 0.0375(18) -0.0035(17)
C6 0.0542(16) 0.0673(18) 0.090(2) 0.0275(17) 0.0295(15) 0.0106(14)
C7 0.0351(11) 0.0405(11) 0.0600(14) 0.0122(10) 0.0050(10) 0.0055(9)
C8 0.0382(12) 0.0597(15) 0.103(2) 0.0347(15) 0.0126(13) 0.0211(11)
C9 0.0409(11) 0.0340(10) 0.0444(12) -0.0012(9) 0.0148(9) 0.0073(9)
C10 0.0513(14) 0.0740(17) 0.0541(14) 0.0307(13) 0.0120(11) 0.0229(12)
C11 0.0510(14) 0.105(2) 0.0442(14) 0.0334(15) 0.0022(11) 0.0146(15)
C12 0.0757(19) 0.076(2) 0.0406(14) 0.0081(13) -0.0069(13) 0.0050(16)
C13 0.0758(18) 0.0492(14) 0.0390(12) -0.0005(11) 0.0018(12) 0.0066(13)
C14 0.0386(11) 0.0382(11) 0.0337(10) 0.0057(8) 0.0108(8) 0.0037(8)
C15 0.0378(10) 0.0338(10) 0.0389(10) 0.0075(8) 0.0150(8) 0.0092(8)
C16 0.0582(14) 0.0362(11) 0.0603(15) 0.0044(10) 0.0189(12) 0.0162(10)
C17 0.0626(16) 0.0572(15) 0.088(2) 0.0301(15) 0.0248(15) 0.0360(13)
C18 0.0530(14) 0.0702(17) 0.0703(17) 0.0303(14) 0.0149(12) 0.0337(13)
C19 0.0460(12) 0.0566(14) 0.0484(13) 0.0128(11) 0.0048(10) 0.0227(11)

loop_
_atom_type_symbol
_atom_type_description
_atom_type_scat_dispersion_real
_atom_type_scat_dispersion_imag
_atom_type_scat_source
C C 0.0033 0.0016 'International Tables Vol C Tables 4.2.6.8 and 6.1.1.4'
H H 0.0000 0.0000 'International Tables Vol C Tables 4.2.6.8 and 6.1.1.4'
Cd Cd -0.8075 1.2024 'International Tables Vol C Tables 4.2.6.8 and 6.1.1.4'
N N 0.0061 0.0033 'International Tables Vol C Tables 4.2.6.8 and 6.1.1.4'
O O 0.0106 0.0060 'International Tables Vol C Tables 4.2.6.8 and 6.1.1.4'

loop_
_geom_angle_atom_site_label_1
_geom_angle_atom_site_label_2
_geom_angle_atom_site_label_3
_geom_angle
_geom_angle_site_symmetry_1
_geom_angle_site_symmetry_3
N1 Cd1 O4 104.21(7) . 2_565
N1 Cd1 N2 70.48(6) . .
O4 Cd1 N2 88.03(6) 2_565 .
N1 Cd1 O5W 176.51(5) . .
O4 Cd1 O5W 78.19(7) 2_565 .
N2 Cd1 O5W 112.34(6) . .
N1 Cd1 O2 101.53(6) . .
O4 Cd1 O2 151.58(7) 2_565 .
N2 Cd1 O2 89.36(6) . .
O5W Cd1 O2 76.70(6) . .
N1 Cd1 O1 87.38(5) . .
O4 Cd1 O1 138.67(5) 2_565 .
N2 Cd1 O1 132.77(6) . .
O5W Cd1 O1 89.16(5) . .
O2 Cd1 O1 53.94(5) . .
N1 Cd1 O3 90.36(6) . 2_565
O4 Cd1 O3 53.23(6) 2_565 2_565
N2 Cd1 O3 131.65(6) . 2_565
O5W Cd1 O3 89.10(6) . 2_565
O2 Cd1 O3 138.70(5) . 2_565
O1 Cd1 O3 87.84(5) . 2_565
C1 O1 Cd1 89.77(12) . .
C1 O2 Cd1 94.03(13) . .
C9 O3 Cd1 88.39(13) . 2_565
C9 O4 Cd1 95.65(14) . 2_565
Cd1 O5W H1W 107.7 . .
Cd1 O5W H2W 108.7 . .
H1W O5W H2W 105.5 . .
C19 N1 C15 119.57(19) . .
C19 N1 Cd1 121.66(15) . .
C15 N1 Cd1 118.75(14) . .
C14 N2 C10 118.6(2) . .
C14 N2 Cd1 117.12(13) . .
C10 N2 Cd1 124.28(17) . .
O2 C1 O1 121.59(19) . .
O2 C1 C2 119.76(18) . .
O1 C1 C2 118.60(18) . .
C1 C2 C7 113.80(17) . .
C1 C2 C3 115.18(16) . .
C7 C2 C3 102.90(17) . .
C1 C2 H2 108.2 . .
C7 C2 H2 108.2 . .
C3 C2 H2 108.2 . .
C9 C3 C2 116.10(17) . .
C9 C3 C4 111.5(2) . .
C2 C3 C4 100.33(18) . .
C9 C3 H3 109.5 . .
C2 C3 H3 109.5 . .
C4 C3 H3 109.5 . .
C5 C4 C8 99.1(2) . .
C5 C4 C3 102.1(3) . .
C8 C4 C3 102.35(19) . .
C5 C4 H4 116.8 . .
C8 C4 H4 116.8 . .
C3 C4 H4 116.8 . .
C6 C5 C4 109.8(3) . .
C6 C5 H5 125.1 . .
C4 C5 H5 125.1 . .
C5 C6 C7 107.5(3) . .
C5 C6 H6 126.2 . .
C7 C6 H6 126.2 . .
C6 C7 C8 102.5(2) . .
C6 C7 C2 106.5(2) . .
C8 C7 C2 101.47(17) . .
C6 C7 H7 114.9 . .
C8 C7 H7 114.9 . .
C2 C7 H7 114.9 . .
C7 C8 C4 91.6(2) . .
C7 C8 H8A 113.4 . .
C4 C8 H8A 113.4 . .
C7 C8 H8B 113.4 . .
C4 C8 H8B 113.4 . .
H8A C8 H8B 110.7 . .
O3 C9 O4 121.3(2) . .
O3 C9 C3 122.1(2) . .
O4 C9 C3 116.6(2) . .
N2 C10 C11 122.4(3) . .
N2 C10 H10 118.8 . .
C11 C10 H10 118.8 . .
C12 C11 C10 119.0(3) . .
C12 C11 H11 120.5 . .
C10 C11 H11 120.5 . .
C11 C12 C13 119.2(3) . .
C11 C12 H12 120.4 . .
C13 C12 H12 120.4 . .
C12 C13 C14 119.7(3) . .
C12 C13 H13 120.1 . .
C14 C13 H13 120.1 . .
N2 C14 C13 121.2(2) . .
N2 C14 C15 117.14(17) . .
C13 C14 C15 121.7(2) . .
N1 C15 C16 120.1(2) . .
N1 C15 C14 116.48(18) . .
C16 C15 C14 123.4(2) . .
C17 C16 C15 119.0(2) . .
C17 C16 H16 120.5 . .
C15 C16 H16 120.5 . .
C18 C17 C16 120.3(2) . .
C18 C17 H17 119.9 . .
C16 C17 H17 119.9 . .
C17 C18 C19 118.2(2) . .
C17 C18 H18 120.9 . .
C19 C18 H18 120.9 . .
N1 C19 C18 122.8(2) . .
N1 C19 H19 118.6 . .
C18 C19 H19 118.6 . .

loop_
_geom_bond_atom_site_label_1
_geom_bond_atom_site_label_2
_geom_bond_distance
_geom_bond_site_symmetry_2
Cd1 N1 2.3180(17) .
Cd1 O4 2.3493(18) 2_565
Cd1 N2 2.3559(17) .
Cd1 O5W 2.3631(16) .
Cd1 O2 2.3754(16) .
Cd1 O1 2.4589(16) .
Cd1 O3 2.5135(16) 2_565
O1 C1 1.264(2) .
O2 C1 1.249(3) .
O3 C9 1.245(3) .
O3 Cd1 2.5135(16) 2_565
O4 C9 1.260(3) .
O4 Cd1 2.3493(18) 2_565
O5W H1W 0.8500 .
O5W H2W 0.8500 .
N1 C19 1.343(3) .
N1 C15 1.346(3) .
N2 C14 1.344(3) .
N2 C10 1.347(3) .
C1 C2 1.525(3) .
C2 C7 1.561(3) .
C2 C3 1.572(3) .
C2 H2 0.9800 .
C3 C9 1.528(3) .
C3 C4 1.606(4) .
C3 H3 0.9800 .
C4 C5 1.515(5) .
C4 C8 1.571(5) .
C4 H4 0.9800 .
C5 C6 1.253(4) .
C5 H5 0.9300 .
C6 C7 1.490(4) .
C6 H6 0.9300 .
C7 C8 1.517(3) .
C7 H7 0.9800 .
C8 H8A 0.9700 .
C8 H8B 0.9700 .
C10 C11 1.391(4) .
C10 H10 0.9300 .
C11 C12 1.364(5) .
C11 H11 0.9300 .
C12 C13 1.377(4) .
C12 H12 0.9300 .
C13 C14 1.396(3) .
C13 H13 0.9300 .
C14 C15 1.484(3) .
C15 C16 1.399(3) .
C16 C17 1.388(4) .
C16 H16 0.9300 .
C17 C18 1.361(4) .
C17 H17 0.9300 .
C18 C19 1.374(3) .
C18 H18 0.9300 .
C19 H19 0.9300 .

loop_
_geom_hbond_atom_site_label_D
_geom_hbond_atom_site_label_H
_geom_hbond_atom_site_label_A
_geom_hbond_distance_DH
_geom_hbond_distance_HA
_geom_hbond_distance_DA
_geom_hbond_angle_DHA
_geom_hbond_site_symmetry_A
O5W H1W O3 0.85 2.00 2.808(2) 157.4 .
O5W H2W O1 0.85 2.00 2.786(2) 153.5 2_565

loop_
_geom_torsion_atom_site_label_1
_geom_torsion_atom_site_label_2
_geom_torsion_atom_site_label_3
_geom_torsion_atom_site_label_4
_geom_torsion
_geom_torsion_site_symmetry_1
_geom_torsion_site_symmetry_2
_geom_torsion_site_symmetry_3
_geom_torsion_site_symmetry_4
N1 Cd1 O1 C1 110.85(11) . . . .
O4 Cd1 O1 C1 -140.49(12) 2_565 . . .
N2 Cd1 O1 C1 50.72(14) . . . .
O5W Cd1 O1 C1 -69.56(11) . . . .
O2 Cd1 O1 C1 4.54(11) . . . .
O3 Cd1 O1 C1 -158.69(11) 2_565 . . .
N1 Cd1 O2 C1 -82.70(13) . . . .
O4 Cd1 O2 C1 122.70(14) 2_565 . . .
N2 Cd1 O2 C1 -152.63(13) . . . .
O5W Cd1 O2 C1 94.22(13) . . . .
O1 Cd1 O2 C1 -4.61(11) . . . .
O3 Cd1 O2 C1 21.30(17) 2_565 . . .
O4 Cd1 N1 C19 -98.73(17) 2_565 . . .
N2 Cd1 N1 C19 178.59(18) . . . .
O5W Cd1 N1 C19 34.3(10) . . . .
O2 Cd1 N1 C19 93.42(17) . . . .
O1 Cd1 N1 C19 41.07(17) . . . .
O3 Cd1 N1 C19 -46.75(17) 2_565 . . .
O4 Cd1 N1 C15 83.08(15) 2_565 . . .
N2 Cd1 N1 C15 0.40(14) . . . .
O5W Cd1 N1 C15 -143.9(9) . . . .
O2 Cd1 N1 C15 -84.76(15) . . . .
O1 Cd1 N1 C15 -137.12(15) . . . .
O3 Cd1 N1 C15 135.06(15) 2_565 . . .
N1 Cd1 N2 C14 -1.23(14) . . . .
O4 Cd1 N2 C14 -107.06(15) 2_565 . . .
O5W Cd1 N2 C14 176.57(14) . . . .
O2 Cd1 N2 C14 101.24(15) . . . .
O1 Cd1 N2 C14 65.56(16) . . . .
O3 Cd1 N2 C14 -73.39(16) 2_565 . . .
N1 Cd1 N2 C10 -178.82(19) . . . .
O4 Cd1 N2 C10 75.35(18) 2_565 . . .
O5W Cd1 N2 C10 -1.03(19) . . . .
O2 Cd1 N2 C10 -76.35(18) . . . .
O1 Cd1 N2 C10 -112.03(18) . . . .
O3 Cd1 N2 C10 109.01(18) 2_565 . . .
Cd1 O2 C1 O1 8.5(2) . . . .
Cd1 O2 C1 C2 -173.93(15) . . . .
Cd1 O1 C1 O2 -8.22(19) . . . .
Cd1 O1 C1 C2 174.21(15) . . . .
O2 C1 C2 C7 2.8(3) . . . .
O1 C1 C2 C7 -179.63(17) . . . .
O2 C1 C2 C3 121.3(2) . . . .
O1 C1 C2 C3 -61.1(2) . . . .
C1 C2 C3 C9 1.2(3) . . . .
C7 C2 C3 C9 125.6(2) . . . .
C1 C2 C3 C4 -119.1(2) . . . .
C7 C2 C3 C4 5.3(2) . . . .
C9 C3 C4 C5 166.4(2) . . . .
C2 C3 C4 C5 -70.1(3) . . . .
C9 C3 C4 C8 -91.3(2) . . . .
C2 C3 C4 C8 32.2(2) . . . .
C8 C4 C5 C6 -32.5(4) . . . .
C3 C4 C5 C6 72.3(4) . . . .
C4 C5 C6 C7 -0.1(4) . . . .
C5 C6 C7 C8 34.3(4) . . . .
C5 C6 C7 C2 -71.8(3) . . . .
C1 C2 C7 C6 -170.81(19) . . . .
C3 C2 C7 C6 63.9(2) . . . .
C1 C2 C7 C8 82.3(2) . . . .
C3 C2 C7 C8 -43.0(2) . . . .
C6 C7 C8 C4 -49.3(2) . . . .
C2 C7 C8 C4 60.7(2) . . . .
C5 C4 C8 C7 47.6(3) . . . .
C3 C4 C8 C7 -57.1(2) . . . .
Cd1 O3 C9 O4 -12.0(2) 2_565 . . .
Cd1 O3 C9 C3 168.99(19) 2_565 . . .
Cd1 O4 C9 O3 12.9(2) 2_565 . . .
Cd1 O4 C9 C3 -168.03(16) 2_565 . . .
C2 C3 C9 O3 -55.8(3) . . . .
C4 C3 C9 O3 58.2(3) . . . .
C2 C3 C9 O4 125.1(2) . . . .
C4 C3 C9 O4 -120.8(3) . . . .
C14 N2 C10 C11 -1.0(3) . . . .
Cd1 N2 C10 C11 176.52(19) . . . .
N2 C10 C11 C12 0.4(4) . . . .
C10 C11 C12 C13 0.7(4) . . . .
C11 C12 C13 C14 -1.3(4) . . . .
C10 N2 C14 C13 0.5(3) . . . .
Cd1 N2 C14 C13 -177.26(18) . . . .
C10 N2 C14 C15 179.61(19) . . . .
Cd1 N2 C14 C15 1.9(2) . . . .
C12 C13 C14 N2 0.7(4) . . . .
C12 C13 C14 C15 -178.4(2) . . . .
C19 N1 C15 C16 1.2(3) . . . .
Cd1 N1 C15 C16 179.42(15) . . . .
C19 N1 C15 C14 -177.85(19) . . . .
Cd1 N1 C15 C14 0.4(2) . . . .
N2 C14 C15 N1 -1.5(3) . . . .
C13 C14 C15 N1 177.6(2) . . . .
N2 C14 C15 C16 179.5(2) . . . .
C13 C14 C15 C16 -1.4(3) . . . .
N1 C15 C16 C17 -1.9(3) . . . .
C14 C15 C16 C17 177.1(2) . . . .
C15 C16 C17 C18 1.2(4) . . . .
C16 C17 C18 C19 0.3(4) . . . .
C15 N1 C19 C18 0.3(3) . . . .
Cd1 N1 C19 C18 -177.86(18) . . . .
C17 C18 C19 N1 -1.1(4) . . . .

loop_
_publcif_info_datablock.id
_publcif_info_datablock.publ_exptl
_publcif_info_datablock.publ_geom
_publcif_info_datablock.structure
{55283a92-1d24-4c2f-a86c-7c26b7f2a6ab} . . .

loop_
_publcif_info_tables.block_id
_publcif_info_tables.reference_item
{55283a92-1d24-4c2f-a86c-7c26b7f2a6ab} '_publcif_info_datablock.publ_exptl'
